data_7235058
loop_
_publ_author_name
'Huanhuan Li'
'Lijia Xu'
'Yuting Tang'
'Ye Tao'
'Shen Xu'
'Chao Zheng'
'Guichuan Xing'
'Xinhui Zhou'
'Wei Huang'
'Runfeng Chen'

_publ_section_title
;
 Direct silicon-nitrogen bonded host materials with enhanced sigma-pi
 conjugation for blue phosphorescent organic light-emitting diodes
;
_journal_name_full 'Journal of Materials Chemistry C'
_journal_page_first 10047
_journal_page_last 10052
_journal_paper_doi 10.1039/C6TC03877H
_journal_volume 4
_journal_year 2016
_chemical_compound_source synthesis
_chemical_formula_moiety 'C52 H58 N2 Si'
_chemical_formula_sum 'C52 H58 N2 Si'
_chemical_formula_weight 739.09
_chemical_melting_point 599
_chemical_name_common bis(3,6-di-tert-butyl-9H-carbazol-9-yl)diphenylsilane
_chemical_name_systematic DBuCzSi
_chemical_properties_physical Hygroscopic
_space_group_IT_number 15
_space_group_name_Hall '-C 2yc'
_space_group_name_H-M_alt 'C 1 2/c 1'
_symmetry_cell_setting monoclinic
_symmetry_space_group_name_H-M 'C 1 2/c 1'
_atom_sites_solution_hydrogens geom
_atom_sites_solution_primary direct
_atom_sites_solution_secondary difmap
_cell_angle_alpha 90.00
_cell_angle_beta 102.900(3)
_cell_angle_gamma 90.00
_cell_formula_units_Z 4
_cell_length_a 16.008(3)
_cell_length_b 18.367(4)
_cell_length_c 15.659(3)
_cell_measurement_reflns_used 4172
_cell_measurement_temperature 296(2)
_cell_measurement_theta_max 0.989
_cell_measurement_theta_min 0.988
_cell_volume 4487.8(16)
_computing_structure_refinement 'SHELXL-97 (Sheldrick, 1997)'
_computing_structure_solution 'SHELXS-97 (Sheldrick, 1990)'
_diffrn_ambient_temperature 296(2)
_diffrn_measured_fraction_theta_full 0.994
_diffrn_measured_fraction_theta_max 0.994
_diffrn_measurement_device_type 'Bruker SMART APEX CCD'
_diffrn_radiation_monochromator graphite
_diffrn_radiation_source 'fine-focus sealed tube'
_diffrn_radiation_type MoK\a
_diffrn_radiation_wavelength 0.71073
_diffrn_reflns_av_R_equivalents 0.0273
_diffrn_reflns_av_sigmaI/netI 0.0333
_diffrn_reflns_limit_h_max 15
_diffrn_reflns_limit_h_min -19
_diffrn_reflns_limit_k_max 22
_diffrn_reflns_limit_k_min -19
_diffrn_reflns_limit_l_max 18
_diffrn_reflns_limit_l_min -16
_diffrn_reflns_number 11424
_diffrn_reflns_theta_full 25.54
_diffrn_reflns_theta_max 25.54
_diffrn_reflns_theta_min 1.71
_exptl_absorpt_coefficient_mu 0.088
_exptl_absorpt_correction_T_max 0.9896
_exptl_absorpt_correction_T_min 0.9878
_exptl_crystal_colour white
_exptl_crystal_density_diffrn 1.094
_exptl_crystal_density_method 'not measured'
_exptl_crystal_description needle
_exptl_crystal_F_000 1592
_exptl_crystal_preparation Luminescent
_exptl_crystal_recrystallization_method 'Re-crystallisation from solvent'
_exptl_crystal_size_max 0.14
_exptl_crystal_size_mid 0.13
_exptl_crystal_size_min 0.12
_refine_diff_density_max 1.016
_refine_diff_density_min -0.489
_refine_diff_density_rms 0.067
_refine_ls_extinction_method none
_refine_ls_goodness_of_fit_ref 1.050
_refine_ls_hydrogen_treatment mixed
_refine_ls_matrix_type full
_refine_ls_number_parameters 255
_refine_ls_number_reflns 4172
_refine_ls_number_restraints 0
_refine_ls_restrained_S_all 1.050
_refine_ls_R_factor_all 0.0899
_refine_ls_R_factor_gt 0.0731
_refine_ls_shift/su_max 0.003
_refine_ls_shift/su_mean 0.000
_refine_ls_structure_factor_coef Fsqd
_refine_ls_weighting_details 'calc w=1/[\s^2^(Fo^2^)+(0.1350P)^2^+6.1045P] where P=(Fo^2^+2Fc^2^)/3'
_refine_ls_weighting_scheme calc
_refine_ls_wR_factor_gt 0.2113
_refine_ls_wR_factor_ref 0.2310
_reflns_number_gt 3256
_reflns_number_total 4172
_reflns_threshold_expression >2sigma(I)
_cod_data_source_file J-Mater-Chem-C-2016-4-10047.cif
_cod_data_source_block DBuCzSi
_cod_original_cell_volume 4488.0(17)
_cod_original_sg_symbol_H-M C2/c
_cod_database_code 7235058
_solvent_exptl_crystal_recrystallization_method Dichloromethane

loop_
_symmetry_equiv_pos_as_xyz
'x, y, z'
'-x, y, -z+1/2'
'x+1/2, y+1/2, z'
'-x+1/2, y+1/2, -z+1/2'
'-x, -y, -z'
'x, -y, z-1/2'
'-x+1/2, -y+1/2, -z'
'x+1/2, -y+1/2, z-1/2'

loop_
_atom_site_label
_atom_site_type_symbol
_atom_site_fract_x
_atom_site_fract_y
_atom_site_fract_z
_atom_site_U_iso_or_equiv
_atom_site_adp_type
_atom_site_occupancy
_atom_site_symmetry_multiplicity
_atom_site_calc_flag
_atom_site_refinement_flags
_atom_site_disorder_assembly
_atom_site_disorder_group
C1 C 0.14801(16) 0.48316(14) 0.37216(17) 0.0374(6) Uani 1 1 d . . .
C2 C 0.15805(18) 0.43286(15) 0.44041(19) 0.0457(7) Uani 1 1 d . . .
H2 H 0.1200 0.3943 0.4379 0.055 Uiso 1 1 calc R . .
C3 C 0.22587(18) 0.44154(16) 0.51211(19) 0.0480(7) Uani 1 1 d . . .
H3 H 0.2319 0.4083 0.5579 0.058 Uiso 1 1 calc R . .
C4 C 0.28586(17) 0.49823(16) 0.51889(18) 0.0437(7) Uani 1 1 d . . .
C5 C 0.3611(2) 0.50127(18) 0.5991(2) 0.0546(8) Uani 1 1 d . . .
C6 C 0.3262(3) 0.4995(3) 0.6832(2) 0.0843(13) Uani 1 1 d . . .
H6A H 0.3732 0.4975 0.7334 0.126 Uiso 1 1 calc R . .
H6B H 0.2906 0.4573 0.6824 0.126 Uiso 1 1 calc R . .
H6C H 0.2930 0.5426 0.6861 0.126 Uiso 1 1 calc R . .
C7 C 0.4184(3) 0.4353(3) 0.5971(3) 0.1034(17) Uani 1 1 d . . .
H7A H 0.4443 0.4389 0.5476 0.155 Uiso 1 1 calc R . .
H7B H 0.3846 0.3917 0.5924 0.155 Uiso 1 1 calc R . .
H7C H 0.4623 0.4338 0.6500 0.155 Uiso 1 1 calc R . .
C8 C 0.4142(3) 0.5707(3) 0.6007(3) 0.0862(14) Uani 1 1 d . . .
H8A H 0.4374 0.5726 0.5493 0.129 Uiso 1 1 calc R . .
H8B H 0.4602 0.5707 0.6519 0.129 Uiso 1 1 calc R . .
H8C H 0.3784 0.6124 0.6019 0.129 Uiso 1 1 calc R . .
C9 C 0.27388(17) 0.54866(15) 0.45181(17) 0.0418(6) Uani 1 1 d . . .
H9 H 0.3120 0.5873 0.4549 0.050 Uiso 1 1 calc R . .
C10 C 0.20480(16) 0.54221(14) 0.37908(17) 0.0384(6) Uani 1 1 d . . .
C11 C 0.17598(16) 0.58738(14) 0.30277(17) 0.0380(6) Uani 1 1 d . . .
C12 C 0.20329(18) 0.65457(15) 0.27804(18) 0.0444(6) Uani 1 1 d . . .
H12 H 0.2501 0.6776 0.3136 0.053 Uiso 1 1 calc R . .
C13 C 0.16109(18) 0.68724(15) 0.20088(18) 0.0449(7) Uani 1 1 d . . .
C14 C 0.1854(2) 0.76283(16) 0.1730(2) 0.0546(8) Uani 1 1 d . . .
C15 C 0.2581(5) 0.7965(3) 0.2365(5) 0.163(3) Uani 1 1 d . . .
H15A H 0.3092 0.7685 0.2386 0.244 Uiso 1 1 calc R . .
H15B H 0.2454 0.7974 0.2936 0.244 Uiso 1 1 calc R . .
H15C H 0.2667 0.8453 0.2184 0.244 Uiso 1 1 calc R . .
C16 C 0.1057(4) 0.8141(3) 0.1651(5) 0.126(2) Uani 1 1 d . . .
H16A H 0.1164 0.8593 0.1388 0.189 Uiso 1 1 calc R . .
H16B H 0.0958 0.8232 0.2224 0.189 Uiso 1 1 calc R . .
H16C H 0.0562 0.7911 0.1294 0.189 Uiso 1 1 calc R . .
C17 C 0.1964(6) 0.7622(3) 0.0818(3) 0.163(4) Uani 1 1 d . . .
H17A H 0.1877 0.8104 0.0578 0.244 Uiso 1 1 calc R . .
H17B H 0.1554 0.7296 0.0474 0.244 Uiso 1 1 calc R . .
H17C H 0.2533 0.7461 0.0810 0.244 Uiso 1 1 calc R . .
C18 C 0.09152(18) 0.64960(15) 0.14818(18) 0.0460(7) Uani 1 1 d . . .
H18 H 0.0636 0.6706 0.0955 0.055 Uiso 1 1 calc R . .
C19 C 0.06305(18) 0.58351(15) 0.17097(18) 0.0447(7) Uani 1 1 d . . .
H19 H 0.0174 0.5600 0.1342 0.054 Uiso 1 1 calc R . .
C20 C 0.10417(16) 0.55212(14) 0.25075(17) 0.0387(6) Uani 1 1 d . . .
C21 C 0.03043(16) 0.37124(15) 0.16316(18) 0.0412(6) Uani 1 1 d . . .
C22 C 0.00157(19) 0.29984(16) 0.1452(2) 0.0489(7) Uani 1 1 d . . .
H22 H -0.0375 0.2804 0.1749 0.059 Uiso 1 1 calc R . .
C23 C 0.0297(2) 0.25756(18) 0.0843(2) 0.0617(9) Uani 1 1 d . . .
H23 H 0.0104 0.2099 0.0746 0.074 Uiso 1 1 calc R . .
C24 C 0.0857(2) 0.2852(2) 0.0380(2) 0.0669(9) Uani 1 1 d . . .
H24 H 0.1046 0.2563 -0.0027 0.080 Uiso 1 1 calc R . .
C25 C 0.1138(2) 0.3557(2) 0.0521(2) 0.0655(9) Uani 1 1 d . . .
H25 H 0.1504 0.3752 0.0197 0.079 Uiso 1 1 calc R . .
C26 C 0.0875(2) 0.39779(17) 0.1147(2) 0.0531(7) Uani 1 1 d . . .
H26 H 0.1083 0.4450 0.1247 0.064 Uiso 1 1 calc R . .
N1 N 0.08577(13) 0.48760(11) 0.29230(14) 0.0390(5) Uani 1 1 d . . .
Si1 Si 0.0000 0.42869(5) 0.2500 0.0359(3) Uani 1 2 d S . .

loop_
_atom_site_aniso_label
_atom_site_aniso_U_11
_atom_site_aniso_U_22
_atom_site_aniso_U_33
_atom_site_aniso_U_23
_atom_site_aniso_U_13
_atom_site_aniso_U_12
C1 0.0331(12) 0.0374(13) 0.0392(14) -0.0025(10) 0.0030(10) 0.0029(10)
C2 0.0413(15) 0.0413(15) 0.0495(16) 0.0035(12) -0.0007(12) -0.0038(11)
C3 0.0468(16) 0.0468(16) 0.0454(16) 0.0087(12) 0.0001(12) 0.0016(12)
C4 0.0377(14) 0.0489(16) 0.0422(15) -0.0015(12) 0.0041(11) 0.0040(11)
C5 0.0471(16) 0.066(2) 0.0448(17) 0.0019(14) -0.0025(13) -0.0024(14)
C6 0.083(3) 0.117(3) 0.048(2) -0.001(2) 0.0026(18) -0.021(2)
C7 0.071(3) 0.117(4) 0.101(4) -0.015(3) -0.026(2) 0.036(3)
C8 0.073(2) 0.109(3) 0.062(2) 0.009(2) -0.0167(19) -0.036(2)
C9 0.0366(13) 0.0477(15) 0.0389(14) -0.0022(12) 0.0038(11) -0.0047(11)
C10 0.0333(13) 0.0409(14) 0.0400(14) -0.0029(11) 0.0062(10) 0.0008(10)
C11 0.0353(13) 0.0409(14) 0.0373(14) -0.0025(11) 0.0070(11) -0.0037(10)
C12 0.0420(14) 0.0451(15) 0.0439(15) -0.0030(12) 0.0047(12) -0.0090(11)
C13 0.0469(15) 0.0426(15) 0.0447(16) 0.0018(12) 0.0090(12) -0.0048(12)
C14 0.0645(19) 0.0430(16) 0.0530(18) 0.0036(13) 0.0060(15) -0.0130(14)
C15 0.162(6) 0.108(4) 0.169(6) 0.069(4) -0.067(5) -0.088(4)
C16 0.119(4) 0.065(3) 0.180(6) 0.009(3) 0.002(4) 0.005(3)
C17 0.307(10) 0.106(4) 0.083(3) -0.002(3) 0.061(5) -0.115(5)
C18 0.0503(16) 0.0445(15) 0.0395(15) 0.0042(12) 0.0023(12) -0.0037(12)
C19 0.0432(15) 0.0450(15) 0.0410(15) 0.0012(12) -0.0010(12) -0.0081(11)
C20 0.0370(13) 0.0388(13) 0.0383(14) -0.0010(11) 0.0043(11) -0.0017(10)
C21 0.0328(13) 0.0422(14) 0.0451(15) -0.0014(11) 0.0015(11) 0.0009(10)
C22 0.0467(16) 0.0460(16) 0.0532(17) -0.0044(13) 0.0095(13) -0.0062(12)
C23 0.071(2) 0.0499(18) 0.060(2) -0.0133(15) 0.0047(17) -0.0019(15)
C24 0.069(2) 0.077(2) 0.055(2) -0.0193(17) 0.0154(17) 0.0076(18)
C25 0.066(2) 0.078(2) 0.059(2) -0.0076(18) 0.0259(17) -0.0059(18)
C26 0.0526(17) 0.0506(17) 0.0571(18) -0.0034(14) 0.0140(14) -0.0076(14)
N1 0.0366(11) 0.0365(11) 0.0403(12) 0.0026(9) 0.0008(9) -0.0033(9)
Si1 0.0306(5) 0.0340(5) 0.0408(6) 0.000 0.0031(4) 0.000

loop_
_atom_type_symbol
_atom_type_description
_atom_type_scat_dispersion_real
_atom_type_scat_dispersion_imag
_atom_type_scat_source
C C 0.0033 0.0016 'International Tables Vol C Tables 4.2.6.8 and 6.1.1.4'
H H 0.0000 0.0000 'International Tables Vol C Tables 4.2.6.8 and 6.1.1.4'
N N 0.0061 0.0033 'International Tables Vol C Tables 4.2.6.8 and 6.1.1.4'
Si Si 0.0817 0.0704 'International Tables Vol C Tables 4.2.6.8 and 6.1.1.4'

loop_
_geom_angle_atom_site_label_1
_geom_angle_atom_site_label_2
_geom_angle_atom_site_label_3
_geom_angle
_geom_angle_site_symmetry_1
_geom_angle_site_symmetry_3
C2 C1 C10 119.4(2) . .
C2 C1 N1 130.7(2) . .
C10 C1 N1 109.8(2) . .
C3 C2 C1 118.7(3) . .
C3 C2 H2 120.7 . .
C1 C2 H2 120.7 . .
C2 C3 C4 123.1(3) . .
C2 C3 H3 118.5 . .
C4 C3 H3 118.5 . .
C9 C4 C3 117.6(2) . .
C9 C4 C5 123.2(3) . .
C3 C4 C5 119.2(3) . .
C7 C5 C8 109.2(3) . .
C7 C5 C4 108.7(3) . .
C8 C5 C4 112.1(3) . .
C7 C5 C6 109.6(3) . .
C8 C5 C6 108.0(3) . .
C4 C5 C6 109.3(3) . .
C5 C6 H6A 109.5 . .
C5 C6 H6B 109.5 . .
H6A C6 H6B 109.5 . .
C5 C6 H6C 109.5 . .
H6A C6 H6C 109.5 . .
H6B C6 H6C 109.5 . .
C5 C7 H7A 109.5 . .
C5 C7 H7B 109.5 . .
H7A C7 H7B 109.5 . .
C5 C7 H7C 109.5 . .
H7A C7 H7C 109.5 . .
H7B C7 H7C 109.5 . .
C5 C8 H8A 109.5 . .
C5 C8 H8B 109.5 . .
H8A C8 H8B 109.5 . .
C5 C8 H8C 109.5 . .
H8A C8 H8C 109.5 . .
H8B C8 H8C 109.5 . .
C4 C9 C10 120.7(3) . .
C4 C9 H9 119.6 . .
C10 C9 H9 119.6 . .
C1 C10 C9 120.5(2) . .
C1 C10 C11 107.4(2) . .
C9 C10 C11 132.2(2) . .
C12 C11 C20 120.8(2) . .
C12 C11 C10 132.6(2) . .
C20 C11 C10 106.4(2) . .
C13 C12 C11 120.3(2) . .
C13 C12 H12 119.8 . .
C11 C12 H12 119.8 . .
C12 C13 C18 117.8(3) . .
C12 C13 C14 122.5(3) . .
C18 C13 C14 119.7(3) . .
C17 C14 C15 114.0(5) . .
C17 C14 C13 111.2(3) . .
C15 C14 C13 113.4(3) . .
C17 C14 C16 101.5(5) . .
C15 C14 C16 107.7(5) . .
C13 C14 C16 108.2(3) . .
C14 C15 H15A 109.5 . .
C14 C15 H15B 109.5 . .
H15A C15 H15B 109.5 . .
C14 C15 H15C 109.5 . .
H15A C15 H15C 109.5 . .
H15B C15 H15C 109.5 . .
C14 C16 H16A 109.5 . .
C14 C16 H16B 109.5 . .
H16A C16 H16B 109.5 . .
C14 C16 H16C 109.5 . .
H16A C16 H16C 109.5 . .
H16B C16 H16C 109.5 . .
C14 C17 H17A 109.5 . .
C14 C17 H17B 109.5 . .
H17A C17 H17B 109.5 . .
C14 C17 H17C 109.5 . .
H17A C17 H17C 109.5 . .
H17B C17 H17C 109.5 . .
C19 C18 C13 123.1(3) . .
C19 C18 H18 118.4 . .
C13 C18 H18 118.4 . .
C18 C19 C20 118.6(2) . .
C18 C19 H19 120.7 . .
C20 C19 H19 120.7 . .
C19 C20 C11 119.1(2) . .
C19 C20 N1 130.6(2) . .
C11 C20 N1 110.2(2) . .
C22 C21 C26 116.4(3) . .
C22 C21 Si1 123.2(2) . .
C26 C21 Si1 120.4(2) . .
C23 C22 C21 121.5(3) . .
C23 C22 H22 119.2 . .
C21 C22 H22 119.2 . .
C24 C23 C22 120.7(3) . .
C24 C23 H23 119.7 . .
C22 C23 H23 119.7 . .
C23 C24 C25 119.5(3) . .
C23 C24 H24 120.2 . .
C25 C24 H24 120.2 . .
C24 C25 C26 120.1(3) . .
C24 C25 H25 120.0 . .
C26 C25 H25 120.0 . .
C25 C26 C21 121.8(3) . .
C25 C26 H26 119.1 . .
C21 C26 H26 119.1 . .
C20 N1 C1 106.1(2) . .
C20 N1 Si1 124.61(17) . .
C1 N1 Si1 129.32(18) . .
N1 Si1 N1 104.00(15) . 2
N1 Si1 C21 108.25(11) . .
N1 Si1 C21 112.44(11) 2 .
N1 Si1 C21 112.44(11) . 2
N1 Si1 C21 108.25(11) 2 2
C21 Si1 C21 111.28(17) . 2

loop_
_geom_bond_atom_site_label_1
_geom_bond_atom_site_label_2
_geom_bond_distance
_geom_bond_site_symmetry_2
C1 C2 1.395(4) .
C1 C10 1.404(4) .
C1 N1 1.417(3) .
C2 C3 1.386(4) .
C2 H2 0.9300 .
C3 C4 1.404(4) .
C3 H3 0.9300 .
C4 C9 1.381(4) .
C4 C5 1.534(4) .
C5 C7 1.524(5) .
C5 C8 1.530(5) .
C5 C6 1.542(5) .
C6 H6A 0.9600 .
C6 H6B 0.9600 .
C6 H6C 0.9600 .
C7 H7A 0.9600 .
C7 H7B 0.9600 .
C7 H7C 0.9600 .
C8 H8A 0.9600 .
C8 H8B 0.9600 .
C8 H8C 0.9600 .
C9 C10 1.404(4) .
C9 H9 0.9300 .
C10 C11 1.443(4) .
C11 C12 1.393(4) .
C11 C20 1.409(4) .
C12 C13 1.383(4) .
C12 H12 0.9300 .
C13 C18 1.410(4) .
C13 C14 1.532(4) .
C14 C17 1.476(6) .
C14 C15 1.487(6) .
C14 C16 1.568(6) .
C15 H15A 0.9600 .
C15 H15B 0.9600 .
C15 H15C 0.9600 .
C16 H16A 0.9600 .
C16 H16B 0.9600 .
C16 H16C 0.9600 .
C17 H17A 0.9600 .
C17 H17B 0.9600 .
C17 H17C 0.9600 .
C18 C19 1.372(4) .
C18 H18 0.9300 .
C19 C20 1.400(4) .
C19 H19 0.9300 .
C20 N1 1.414(3) .
C21 C22 1.398(4) .
C21 C26 1.399(4) .
C21 Si1 1.870(3) .
C22 C23 1.380(4) .
C22 H22 0.9300 .
C23 C24 1.371(5) .
C23 H23 0.9300 .
C24 C25 1.373(5) .
C24 H24 0.9300 .
C25 C26 1.385(5) .
C25 H25 0.9300 .
C26 H26 0.9300 .
N1 Si1 1.757(2) .
Si1 N1 1.757(2) 2
Si1 C21 1.870(3) 2
